data_7027471
loop_
_publ_author_name
'Bricklebank, Neil'
'Skabara, Peter J.'
'Hibbs, David E.'
'Hursthouse, Michael B.'
'Abdul Malik, K. M.'

_publ_section_title
;
 Reaction of thiones with dihalogens; comparison of the solid state
 structures of 4,5-bis(methylsulfanyl)-1,3-dithiole-2-thione--diiodine,
 --dibromine and --iodine monobromide
;
_journal_issue 17
_journal_name_full 'Journal of the Chemical Society, Dalton Transactions'
_journal_page_first 3007
_journal_paper_doi 10.1039/a903068i
_journal_year 1999
_chemical_formula_moiety C5H6S5,I2
_chemical_formula_sum 'C5 H6 I2 S5'
_chemical_formula_weight 480.20
_chemical_name_systematic
; 

 4,4-bis(methylthio)-1,3-dithiole-2-thione-diiodine

;
_space_group_IT_number 14
_symmetry_cell_setting monoclinic
_symmetry_space_group_name_Hall '-P 2yn'
_symmetry_space_group_name_H-M 'P 1 21/n 1'
_atom_sites_solution_hydrogens geom
_atom_sites_solution_primary direct
_atom_sites_solution_secondary difmap
_audit_creation_method SHELXL-93
_cell_angle_alpha 90.00
_cell_angle_beta 98.57(2)
_cell_angle_gamma 90.00
_cell_formula_units_Z 4
_cell_length_a 9.037(3)
_cell_length_b 9.606(2)
_cell_length_c 13.906(5)
_cell_measurement_reflns_used 250
_cell_measurement_temperature 150(2)
_cell_measurement_theta_max 25.27
_cell_measurement_theta_min 2.53
_cell_volume 1193.7(6)
_computing_cell_refinement 'REFINE in MADNES '
_computing_data_collection MADNES
_computing_data_reduction 'ABSMAD (Karaulov, 1992)'
_computing_molecular_graphics 'SNOOPI (Davies, 1983)'
_computing_publication_material SHELXL-93
_computing_structure_refinement 'SHELXL-92 (Sheldrick, 1993)'
_computing_structure_solution 'SHELXS-86 (Sheldrick, 1990)'
_diffrn_ambient_temperature 150(2)
_diffrn_measurement_device 'FAST area detector diffractometer'
_diffrn_measurement_method 'Darr, Drake, Hursthouse & Malik, 1993'
_diffrn_radiation_monochromator graphite
_diffrn_radiation_source 'rotating anode generator'
_diffrn_radiation_type MoK\a
_diffrn_radiation_wavelength 0.71069
_diffrn_reflns_av_R_equivalents 0.0646
_diffrn_reflns_av_sigmaI/netI 0.0790
_diffrn_reflns_limit_h_max 10
_diffrn_reflns_limit_h_min -10
_diffrn_reflns_limit_k_max 11
_diffrn_reflns_limit_k_min -10
_diffrn_reflns_limit_l_max 15
_diffrn_reflns_limit_l_min -15
_diffrn_reflns_number 3811
_diffrn_reflns_theta_max 25.27
_diffrn_reflns_theta_min 2.53
_exptl_absorpt_coefficient_mu 6.092
_exptl_absorpt_correction_T_max 1.015
_exptl_absorpt_correction_T_min 0.873
_exptl_absorpt_correction_type DIFABS
_exptl_crystal_colour brown
_exptl_crystal_density_diffrn 2.672
_exptl_crystal_description prism
_exptl_crystal_F_000 888
_exptl_crystal_size_max 0.18
_exptl_crystal_size_mid 0.10
_exptl_crystal_size_min 0.10
_refine_diff_density_max 2.227
_refine_diff_density_min -1.173
_refine_diff_density_rms 0.288
_refine_ls_extinction_method none
_refine_ls_goodness_of_fit_all 1.038
_refine_ls_goodness_of_fit_obs 1.129
_refine_ls_hydrogen_treatment 'calculated positions, riding model '
_refine_ls_matrix_type full
_refine_ls_number_parameters 111
_refine_ls_number_reflns 1729
_refine_ls_number_restraints 6
_refine_ls_restrained_S_all 1.037
_refine_ls_restrained_S_obs 1.127
_refine_ls_R_factor_all 0.0675
_refine_ls_R_factor_obs 0.0514
_refine_ls_shift/esd_max -0.000
_refine_ls_shift/esd_mean 0.000
_refine_ls_structure_factor_coef Fsqd
_refine_ls_weighting_details 'w=1/[\s^2^(Fo^2^)+(0.0585P)^2^+0.0000P] where P=(Fo^2^+2Fc^2^)/3'
_refine_ls_weighting_scheme calc
_refine_ls_wR_factor_all 0.1258
_refine_ls_wR_factor_obs 0.1187
_reflns_number_observed 1323
_reflns_number_total 1729
_reflns_observed_criterion >2sigma(I)
_cod_data_source_file 903068isup1.cif
_cod_data_source_block 1.I2
_cod_depositor_comments
;
The following automatic conversions were performed:

'_symmetry_cell_setting' value 'Monoclinic' changed to 'monoclinic'
according to /home/saulius/struct/CIF-dictionaries/cif_core.dic
dictionary named 'cif_core.dic' version 2.4.2 from 2011-04-26.

Automatic conversion script
Id: cif_fix_values 1891 2012-01-12 08:04:46Z andrius 

The following automatic conversions were performed:

'_refine_ls_weighting_scheme' value 'calc
w=1/[\s^2^(Fo^2^)+(0.0585P)^2^+0.0000P] where P=(Fo^2^+2Fc^2^)/3' was
changed to 'calc'. New tag '_refine_ls_weighting_details' was
created. The value of the new tag was set to
'w=1/[\s^2^(Fo^2^)+(0.0585P)^2^+0.0000P] where P=(Fo^2^+2Fc^2^)/3'.

Automatic conversion script
Id: cif_fix_values 3143 2015-03-26 13:38:13Z robertas 
;
_cod_original_sg_symbol_H-M P2(1)/n
_cod_database_code 7027471

loop_
_symmetry_equiv_pos_as_xyz
'x, y, z'
'-x+1/2, y+1/2, -z+1/2'
'-x, -y, -z'
'x-1/2, -y-1/2, z-1/2'

loop_
_atom_site_aniso_label
_atom_site_aniso_U_11
_atom_site_aniso_U_22
_atom_site_aniso_U_33
_atom_site_aniso_U_23
_atom_site_aniso_U_13
_atom_site_aniso_U_12
I1 0.0293(5) 0.0125(4) 0.0272(5) 0.0000(3) 0.0069(4) 0.0008(3)
I2 0.0331(5) 0.0229(5) 0.0378(6) 0.0038(4) 0.0145(4) 0.0015(3)
S1 0.032(2) 0.0131(15) 0.031(2) 0.0007(13) 0.014(2) -0.0002(12)
S2 0.035(2) 0.016(2) 0.026(2) -0.0022(13) 0.0133(15) -0.0011(13)
S3 0.039(2) 0.0137(15) 0.032(2) -0.0004(13) 0.012(2) 0.0064(13)
S4 0.038(2) 0.0162(15) 0.030(2) -0.0003(13) 0.015(2) -0.0039(13)
S5 0.039(2) 0.0094(14) 0.029(2) 0.0007(13) 0.017(2) 0.0036(12)
C1 0.034(8) 0.016(6) 0.025(7) 0.005(5) 0.003(6) -0.006(5)
C2 0.025(5) 0.020(5) 0.015(5) -0.001(4) 0.012(4) -0.002(4)
C3 0.026(7) 0.015(6) 0.023(7) -0.001(5) -0.004(6) 0.001(5)
C4 0.037(8) 0.015(6) 0.027(7) -0.007(5) 0.011(6) -0.005(5)
C5 0.031(7) 0.028(7) 0.034(8) 0.004(6) -0.003(6) 0.004(6)

loop_
_atom_site_label
_atom_site_type_symbol
_atom_site_fract_x
_atom_site_fract_y
_atom_site_fract_z
_atom_site_U_iso_or_equiv
_atom_site_thermal_displace_type
_atom_site_occupancy
_atom_site_calc_flag
_atom_site_refinement_flags
I1 I 0.26320(8) 0.30138(7) -0.02715(6) 0.0227(3) Uani 1 d .
I2 I 0.07789(9) 0.22759(8) 0.10984(6) 0.0303(3) Uani 1 d .
S1 S 0.3227(3) 0.6324(3) -0.1063(2) 0.0243(7) Uani 1 d .
S2 S 0.5230(3) 0.6254(3) -0.2453(2) 0.0249(7) Uani 1 d .
S3 S 0.3006(4) 0.9414(3) -0.1083(2) 0.0277(8) Uani 1 d .
S4 S 0.5308(4) 0.9380(3) -0.2611(2) 0.0271(8) Uani 1 d .
S5 S 0.4383(3) 0.3624(3) -0.1642(2) 0.0244(7) Uani 1 d .
C1 C 0.4254(13) 0.5353(12) -0.1702(9) 0.025(3) Uani 1 d .
C2 C 0.3737(13) 0.7907(11) -0.1457(9) 0.019(3) Uani 1 d U
C3 C 0.4665(13) 0.7885(11) -0.2096(8) 0.022(3) Uani 1 d .
C4 C 0.3158(14) 0.9105(12) 0.0186(8) 0.025(3) Uani 1 d .
H4A H 0.2601(69) 0.8285(44) 0.0298(9) 0.038 Uiso 1 calc R
H4B H 0.2766(77) 0.9888(34) 0.0494(11) 0.038 Uiso 1 calc R
H4C H 0.4191(16) 0.8974(77) 0.0453(12) 0.038 Uiso 1 calc R
C5 C 0.6457(14) 0.8687(13) -0.3428(9) 0.032(3) Uani 1 d .
H5A H 0.7013(69) 0.9427(17) -0.3671(46) 0.047 Uiso 1 calc R
H5B H 0.5840(15) 0.8241(74) -0.3962(32) 0.047 Uiso 1 calc R
H5C H 0.7139(63) 0.8020(63) -0.3094(18) 0.047 Uiso 1 calc R

loop_
_atom_type_symbol
_atom_type_description
_atom_type_scat_dispersion_real
_atom_type_scat_dispersion_imag
_atom_type_scat_source
C C 0.0033 0.0016 'International Tables Vol C Tables 4.2.6.8 and 6.1.1.4'
H H 0.0000 0.0000 'International Tables Vol C Tables 4.2.6.8 and 6.1.1.4'
S S 0.1246 0.1234 'International Tables Vol C Tables 4.2.6.8 and 6.1.1.4'
I I -0.4742 1.8119 'International Tables Vol C Tables 4.2.6.8 and 6.1.1.4'

loop_
_geom_angle_atom_site_label_1
_geom_angle_atom_site_label_2
_geom_angle_atom_site_label_3
_geom_angle
S5 I1 I2 177.46(7)
C1 S1 C2 97.5(6)
C1 S2 C3 94.7(6)
C2 S3 C4 100.7(6)
C3 S4 C5 102.5(6)
C1 S5 I1 101.9(4)
S1 C1 S5 125.0(7)
S1 C1 S2 115.1(7)
S5 C1 S2 119.9(7)
C3 C2 S1 115.8(9)
C3 C2 S3 122.5(9)
S1 C2 S3 121.6(7)
C2 C3 S2 116.9(9)
C2 C3 S4 123.5(9)
S2 C3 S4 119.6(8)

loop_
_geom_bond_atom_site_label_1
_geom_bond_atom_site_label_2
_geom_bond_distance
I1 S5 2.716(3)
I1 I2 2.8083(14)
S1 C1 1.663(13)
S1 C2 1.703(11)
S2 C1 1.701(12)
S2 C3 1.742(11)
S3 C2 1.704(11)
S3 C4 1.775(12)
S4 C3 1.743(12)
S4 C5 1.779(13)
S5 C1 1.666(11)
C2 C3 1.31(2)

loop_
_geom_torsion_atom_site_label_1
_geom_torsion_atom_site_label_2
_geom_torsion_atom_site_label_3
_geom_torsion_atom_site_label_4
_geom_torsion
I2 I1 S5 C1 143.4(16)
C2 S1 C1 S5 177.0(8)
C2 S1 C1 S2 -2.5(8)
I1 S5 C1 S1 -1.5(9)
I1 S5 C1 S2 177.9(6)
C3 S2 C1 S1 2.6(8)
C3 S2 C1 S5 -176.9(7)
C1 S1 C2 C3 1.3(10)
C1 S1 C2 S3 178.2(7)
C4 S3 C2 C3 -137.3(10)
C4 S3 C2 S1 45.9(9)
S1 C2 C3 S2 0.4(13)
S3 C2 C3 S2 -176.5(6)
S1 C2 C3 S4 178.9(6)
S3 C2 C3 S4 2.0(15)
C1 S2 C3 C2 -1.8(10)
C1 S2 C3 S4 179.6(7)
C5 S4 C3 C2 -178.3(10)
C5 S4 C3 S2 0.2(8)
